data_2018624
loop_
_publ_author_name
'Helliwell, Madeleine'
'Moosun, Salma'
'Bhowon, Minu G.'
'Jhaumeer-Laulloo, Sabina'
'Joule, John A.'

_publ_section_title
;
 Three anilides of 2,2'-thiodibenzoic acid
;
_journal_coeditor_code FG3262
_journal_issue 10
_journal_name_full 'Acta Crystallographica Section C'
_journal_page_first o387
_journal_page_last o391
_journal_paper_doi 10.1107/S0108270112035962
_journal_volume 68
_journal_year 2012
_chemical_formula_iupac 'C28 H24 N2 O2 S'
_chemical_formula_moiety 'C28 H24 N2 O2 S'
_chemical_formula_sum 'C28 H24 N2 O2 S'
_chemical_formula_weight 452.55
_chemical_name_systematic
;
<i>N</i>,<i>N</i>'-bis(2-methylphenyl)-2,2'-thiodibenzamide
;
_space_group_IT_number 14
_symmetry_cell_setting monoclinic
_symmetry_space_group_name_Hall '-P 2ybc'
_symmetry_space_group_name_H-M 'P 1 21/c 1'
_atom_sites_solution_hydrogens geom
_atom_sites_solution_primary direct
_atom_sites_solution_secondary difmap
_audit_creation_method SHELXL97
_cell_angle_alpha 90.00
_cell_angle_beta 113.1070(10)
_cell_angle_gamma 90.00
_cell_formula_units_Z 4
_cell_length_a 14.98150(10)
_cell_length_b 10.93550(10)
_cell_length_c 15.5490(2)
_cell_measurement_reflns_used 7594
_cell_measurement_temperature 296(2)
_cell_measurement_theta_max 70.96
_cell_measurement_theta_min 5.09
_cell_volume 2343.03(4)
_computing_cell_refinement 'SAINT (Bruker, 2003)'
_computing_data_collection 'APEX2 (Bruker, 2004)'
_computing_data_reduction 'SAINT (Bruker, 2003)'
_computing_molecular_graphics
;
SHELXTL (Sheldrick, 2008) and Mercury (Macrae <i>et al.</i>, 2008)
;
_computing_publication_material 'SHELXTL (Sheldrick, 2008)'
_computing_structure_refinement 'SHELXL97 (Sheldrick, 2008)'
_computing_structure_solution 'SHELXS97 (Sheldrick, 2008)'
_diffrn_ambient_temperature 296(2)
_diffrn_measured_fraction_theta_full 0.955
_diffrn_measured_fraction_theta_max 0.955
_diffrn_measurement_device_type 'Bruker APEXII CCD area-detector'
_diffrn_measurement_method '\f and \w'
_diffrn_radiation_monochromator graphite
_diffrn_radiation_source 'fine-focus sealed tube'
_diffrn_radiation_type CuK\a
_diffrn_radiation_wavelength 1.54178
_diffrn_reflns_av_R_equivalents 0.0282
_diffrn_reflns_av_sigmaI/netI 0.0243
_diffrn_reflns_limit_h_max 18
_diffrn_reflns_limit_h_min -18
_diffrn_reflns_limit_k_max 13
_diffrn_reflns_limit_k_min -13
_diffrn_reflns_limit_l_max 18
_diffrn_reflns_limit_l_min -15
_diffrn_reflns_number 15959
_diffrn_reflns_theta_full 71.85
_diffrn_reflns_theta_max 71.85
_diffrn_reflns_theta_min 3.21
_diffrn_standards_number 0
_exptl_absorpt_coefficient_mu 1.444
_exptl_absorpt_correction_T_max 0.7535
_exptl_absorpt_correction_T_min 0.6460
_exptl_absorpt_correction_type multi-scan
_exptl_absorpt_process_details '(SADABS; Bruker, 2003)'
_exptl_crystal_colour colourless
_exptl_crystal_density_diffrn 1.283
_exptl_crystal_density_method 'not measured'
_exptl_crystal_description rod
_exptl_crystal_F_000 952
_exptl_crystal_size_max 0.35
_exptl_crystal_size_mid 0.10
_exptl_crystal_size_min 0.08
_refine_diff_density_max 0.189
_refine_diff_density_min -0.273
_refine_ls_extinction_method none
_refine_ls_goodness_of_fit_ref 1.037
_refine_ls_hydrogen_treatment mixed
_refine_ls_matrix_type full
_refine_ls_number_parameters 308
_refine_ls_number_reflns 4396
_refine_ls_number_restraints 0
_refine_ls_restrained_S_all 1.037
_refine_ls_R_factor_all 0.0406
_refine_ls_R_factor_gt 0.0346
_refine_ls_shift/su_max 0.001
_refine_ls_shift/su_mean 0.000
_refine_ls_structure_factor_coef Fsqd
_refine_ls_weighting_details 'calc w = 1/[\s^2^(Fo^2^)+(0.0494P)^2^+0.4480P] where P=(Fo^2^+2Fc^2^)/3'
_refine_ls_weighting_scheme calc
_refine_ls_wR_factor_gt 0.0902
_refine_ls_wR_factor_ref 0.0951
_reflns_number_gt 3811
_reflns_number_total 4396
_reflns_threshold_expression I>2\s(I)
_cod_data_source_file fg3262.cif
_cod_data_source_block Ia
_cod_original_sg_symbol_Hall -P2ybc
_cod_original_sg_symbol_H-M 'P 21/c'
_cod_database_code 2018624

loop_
_symmetry_equiv_pos_as_xyz
'x, y, z'
'-x, y+1/2, -z+1/2'
'-x, -y, -z'
'x, -y-1/2, z-1/2'

loop_
_atom_site_type_symbol
_atom_site_label
_atom_site_fract_x
_atom_site_fract_y
_atom_site_fract_z
_atom_site_U_iso_or_equiv
_atom_site_adp_type
_atom_site_calc_flag
_atom_site_refinement_flags
_atom_site_occupancy
_atom_site_symmetry_multiplicity
S S1 0.85477(3) 0.50561(3) 0.54750(2) 0.04865(12) Uani d . 1 1
O O1 0.86223(7) 0.58452(9) 0.81303(6) 0.0457(2) Uani d . 1 1
O O2 0.70288(7) 0.73150(9) 0.50785(7) 0.0455(2) Uani d . 1 1
N N1 0.73949(8) 0.57946(11) 0.66898(8) 0.0405(3) Uani d . 1 1
N N2 0.75647(9) 0.86725(10) 0.42861(8) 0.0423(3) Uani d . 1 1
C C1 0.67265(10) 0.50389(12) 0.68909(9) 0.0413(3) Uani d . 1 1
C C2 0.57365(10) 0.53057(15) 0.64768(10) 0.0502(3) Uani d . 1 1
C C3 0.51029(12) 0.45191(19) 0.66640(13) 0.0680(5) Uani d . 1 1
H H3 0.4440 0.4678 0.6396 0.082 Uiso calc R 1 1
C C4 0.54286(14) 0.35197(19) 0.72316(14) 0.0726(5) Uani d . 1 1
H H4 0.4988 0.3011 0.7342 0.087 Uiso calc R 1 1
C C5 0.64001(14) 0.32653(16) 0.76369(13) 0.0659(5) Uani d . 1 1
H H5 0.6620 0.2589 0.8026 0.079 Uiso calc R 1 1
C C6 0.70530(12) 0.40168(14) 0.74657(11) 0.0525(4) Uani d . 1 1
H H6 0.7713 0.3840 0.7735 0.063 Uiso calc R 1 1
C C7 0.83001(9) 0.60733(12) 0.72885(9) 0.0368(3) Uani d . 1 1
C C8 0.89203(9) 0.67572(12) 0.68895(9) 0.0378(3) Uani d . 1 1
C C9 0.90482(9) 0.64316(12) 0.60761(9) 0.0393(3) Uani d . 1 1
C C10 0.96419(10) 0.71513(15) 0.57788(11) 0.0514(4) Uani d . 1 1
H H10 0.9740 0.6932 0.5245 0.062 Uiso calc R 1 1
C C11 1.00829(11) 0.81805(17) 0.62671(12) 0.0620(4) Uani d . 1 1
H H11 1.0462 0.8667 0.6052 0.074 Uiso calc R 1 1
C C12 0.99656(12) 0.84954(17) 0.70762(12) 0.0632(4) Uani d . 1 1
H H12 1.0266 0.9191 0.7408 0.076 Uiso calc R 1 1
C C13 0.94015(10) 0.77758(15) 0.73896(10) 0.0507(3) Uani d . 1 1
H H13 0.9342 0.7976 0.7946 0.061 Uiso calc R 1 1
C C14 0.80373(10) 0.54675(13) 0.42760(9) 0.0427(3) Uani d . 1 1
C C15 0.75404(9) 0.65510(12) 0.39024(9) 0.0390(3) Uani d . 1 1
C C16 0.71566(11) 0.67116(14) 0.29364(10) 0.0488(3) Uani d . 1 1
H H16 0.6835 0.7436 0.2684 0.059 Uiso calc R 1 1
C C17 0.72433(14) 0.58191(18) 0.23446(11) 0.0649(5) Uani d . 1 1
H H17 0.6977 0.5938 0.1701 0.078 Uiso calc R 1 1
C C18 0.77235(15) 0.47602(19) 0.27149(13) 0.0730(5) Uani d . 1 1
H H18 0.7781 0.4154 0.2320 0.088 Uiso calc R 1 1
C C19 0.81246(13) 0.45825(16) 0.36714(12) 0.0618(4) Uani d . 1 1
H H19 0.8457 0.3862 0.3914 0.074 Uiso calc R 1 1
C C20 0.73615(9) 0.75368(12) 0.44878(9) 0.0376(3) Uani d . 1 1
C C21 0.74673(11) 0.97692(12) 0.47378(9) 0.0436(3) Uani d . 1 1
C C22 0.65718(12) 1.01548(14) 0.47036(11) 0.0532(4) Uani d . 1 1
C C23 0.65551(17) 1.12731(17) 0.51404(14) 0.0726(5) Uani d . 1 1
H H23 0.5972 1.1543 0.5153 0.087 Uiso calc R 1 1
C C24 0.7364(2) 1.19767(17) 0.55472(14) 0.0819(6) Uani d . 1 1
H H24 0.7323 1.2718 0.5823 0.098 Uiso calc R 1 1
C C25 0.82331(18) 1.15974(17) 0.55508(13) 0.0777(6) Uani d . 1 1
H H25 0.8783 1.2082 0.5821 0.093 Uiso calc R 1 1
C C26 0.82896(13) 1.04846(15) 0.51494(12) 0.0591(4) Uani d . 1 1
H H26 0.8882 1.0217 0.5156 0.071 Uiso calc R 1 1
C C27 0.53535(12) 0.63948(19) 0.58554(13) 0.0678(5) Uani d . 1 1
H H27A 0.4676 0.6497 0.5726 0.102 Uiso calc R 1 1
H H27B 0.5437 0.6273 0.5280 0.102 Uiso calc R 1 1
H H27C 0.5702 0.7113 0.6163 0.102 Uiso calc R 1 1
C C28 0.56627(13) 0.94523(19) 0.41900(15) 0.0734(5) Uani d . 1 1
H H28A 0.5631 0.8763 0.4559 0.110 Uiso calc R 1 1
H H28B 0.5662 0.9171 0.3605 0.110 Uiso calc R 1 1
H H28C 0.5111 0.9971 0.4076 0.110 Uiso calc R 1 1
H H2N 0.7868(11) 0.8730(15) 0.3922(11) 0.047(4) Uiso d . 1 1
H H1N 0.7198(11) 0.6080(15) 0.6130(11) 0.046(4) Uiso d . 1 1

loop_
_atom_site_aniso_label
_atom_site_aniso_U_11
_atom_site_aniso_U_22
_atom_site_aniso_U_33
_atom_site_aniso_U_12
_atom_site_aniso_U_13
_atom_site_aniso_U_23
S1 0.0662(2) 0.03604(19) 0.0476(2) 0.00710(15) 0.02661(18) 0.00063(14)
O1 0.0455(5) 0.0561(6) 0.0383(5) 0.0040(4) 0.0194(4) 0.0031(4)
O2 0.0546(6) 0.0437(5) 0.0496(5) 0.0082(4) 0.0327(5) 0.0111(4)
N1 0.0388(6) 0.0470(7) 0.0375(6) -0.0035(5) 0.0169(5) 0.0034(5)
N2 0.0545(7) 0.0382(6) 0.0453(6) 0.0003(5) 0.0314(6) 0.0023(5)
C1 0.0458(7) 0.0435(7) 0.0397(7) -0.0075(6) 0.0223(6) -0.0065(5)
C2 0.0440(7) 0.0611(9) 0.0465(8) -0.0084(7) 0.0188(6) -0.0040(7)
C3 0.0490(9) 0.0850(13) 0.0714(11) -0.0191(9) 0.0252(8) -0.0025(10)
C4 0.0733(12) 0.0748(12) 0.0801(12) -0.0285(10) 0.0413(10) -0.0027(10)
C5 0.0846(12) 0.0496(9) 0.0726(11) -0.0102(9) 0.0406(10) 0.0050(8)
C6 0.0570(9) 0.0469(8) 0.0590(9) -0.0027(7) 0.0285(7) 0.0006(7)
C7 0.0386(6) 0.0362(6) 0.0397(7) 0.0043(5) 0.0200(5) -0.0006(5)
C8 0.0319(6) 0.0414(7) 0.0402(7) 0.0015(5) 0.0143(5) 0.0020(5)
C9 0.0346(6) 0.0423(7) 0.0418(7) 0.0041(5) 0.0157(5) 0.0034(5)
C10 0.0419(7) 0.0691(10) 0.0486(8) -0.0008(7) 0.0235(6) 0.0068(7)
C11 0.0458(8) 0.0766(12) 0.0623(10) -0.0193(8) 0.0198(7) 0.0104(9)
C12 0.0567(9) 0.0639(10) 0.0615(10) -0.0254(8) 0.0152(8) -0.0056(8)
C13 0.0472(8) 0.0568(9) 0.0458(8) -0.0092(7) 0.0158(6) -0.0069(7)
C14 0.0471(7) 0.0408(7) 0.0448(7) -0.0024(6) 0.0231(6) -0.0067(6)
C15 0.0408(6) 0.0395(7) 0.0414(7) -0.0069(5) 0.0211(6) -0.0027(5)
C16 0.0528(8) 0.0518(8) 0.0422(7) -0.0119(6) 0.0189(6) -0.0022(6)
C17 0.0794(11) 0.0723(12) 0.0425(8) -0.0181(9) 0.0235(8) -0.0137(8)
C18 0.0973(14) 0.0674(12) 0.0589(10) -0.0084(10) 0.0356(10) -0.0290(9)
C19 0.0778(11) 0.0498(9) 0.0615(10) 0.0053(8) 0.0314(9) -0.0139(8)
C20 0.0387(6) 0.0390(7) 0.0380(7) 0.0032(5) 0.0180(5) 0.0045(5)
C21 0.0628(9) 0.0347(7) 0.0396(7) 0.0043(6) 0.0268(6) 0.0065(5)
C22 0.0707(10) 0.0452(8) 0.0548(9) 0.0143(7) 0.0365(8) 0.0150(7)
C23 0.1105(15) 0.0501(10) 0.0806(12) 0.0278(11) 0.0629(12) 0.0177(9)
C24 0.147(2) 0.0432(9) 0.0725(12) 0.0037(12) 0.0608(14) -0.0031(9)
C25 0.1140(17) 0.0480(10) 0.0657(11) -0.0159(10) 0.0295(11) -0.0054(8)
C26 0.0717(10) 0.0465(8) 0.0592(9) -0.0045(8) 0.0256(8) 0.0023(7)
C27 0.0448(8) 0.0837(13) 0.0678(11) 0.0002(8) 0.0143(8) 0.0128(9)
C28 0.0588(10) 0.0724(12) 0.0944(14) 0.0171(9) 0.0360(10) 0.0187(10)

loop_
_atom_type_symbol
_atom_type_description
_atom_type_scat_dispersion_real
_atom_type_scat_dispersion_imag
_atom_type_scat_source
C C 0.0181 0.0091 'International Tables Vol C Tables 4.2.6.8 and 6.1.1.4'
H H 0.0000 0.0000 'International Tables Vol C Tables 4.2.6.8 and 6.1.1.4'
N N 0.0311 0.0180 'International Tables Vol C Tables 4.2.6.8 and 6.1.1.4'
O O 0.0492 0.0322 'International Tables Vol C Tables 4.2.6.8 and 6.1.1.4'
S S 0.3331 0.5567 'International Tables Vol C Tables 4.2.6.8 and 6.1.1.4'

loop_
_geom_angle_atom_site_label_1
_geom_angle_atom_site_label_2
_geom_angle_atom_site_label_3
_geom_angle
C14 S1 C9 104.92(6)
C7 N1 C1 125.77(12)
C7 N1 H1N 118.1(10)
C1 N1 H1N 116.2(10)
C20 N2 C21 125.84(11)
C20 N2 H2N 116.7(11)
C21 N2 H2N 116.6(11)
C6 C1 C2 120.33(13)
C6 C1 N1 120.38(13)
C2 C1 N1 119.24(13)
C3 C2 C1 117.51(15)
C3 C2 C27 120.35(15)
C1 C2 C27 122.14(13)
C4 C3 C2 121.86(17)
C4 C3 H3 119.1
C2 C3 H3 119.1
C5 C4 C3 120.32(16)
C5 C4 H4 119.8
C3 C4 H4 119.8
C4 C5 C6 119.74(17)
C4 C5 H5 120.1
C6 C5 H5 120.1
C5 C6 C1 120.24(15)
C5 C6 H6 119.9
C1 C6 H6 119.9
O1 C7 N1 123.97(12)
O1 C7 C8 119.48(11)
N1 C7 C8 116.48(11)
C13 C8 C9 119.08(12)
C13 C8 C7 115.95(12)
C9 C8 C7 124.97(12)
C10 C9 C8 119.20(13)
C10 C9 S1 119.75(11)
C8 C9 S1 120.86(10)
C11 C10 C9 120.66(14)
C11 C10 H10 119.7
C9 C10 H10 119.7
C10 C11 C12 120.17(14)
C10 C11 H11 119.9
C12 C11 H11 119.9
C13 C12 C11 119.70(15)
C13 C12 H12 120.1
C11 C12 H12 120.1
C12 C13 C8 121.12(14)
C12 C13 H13 119.4
C8 C13 H13 119.4
C19 C14 C15 119.00(14)
C19 C14 S1 114.71(12)
C15 C14 S1 126.24(10)
C16 C15 C14 118.81(12)
C16 C15 C20 117.83(12)
C14 C15 C20 123.31(12)
C17 C16 C15 121.48(15)
C17 C16 H16 119.3
C15 C16 H16 119.3
C18 C17 C16 119.32(15)
C18 C17 H17 120.3
C16 C17 H17 120.3
C17 C18 C19 120.51(16)
C17 C18 H18 119.7
C19 C18 H18 119.7
C18 C19 C14 120.87(17)
C18 C19 H19 119.6
C14 C19 H19 119.6
O2 C20 N2 123.50(12)
O2 C20 C15 122.19(12)
N2 C20 C15 114.28(11)
C26 C21 C22 121.14(14)
C26 C21 N2 117.26(13)
C22 C21 N2 121.41(14)
C21 C22 C23 116.55(17)
C21 C22 C28 121.97(15)
C23 C22 C28 121.42(16)
C24 C23 C22 122.34(19)
C24 C23 H23 118.8
C22 C23 H23 118.8
C23 C24 C25 120.21(18)
C23 C24 H24 119.9
C25 C24 H24 119.9
C24 C25 C26 119.5(2)
C24 C25 H25 120.3
C26 C25 H25 120.3
C25 C26 C21 120.23(18)
C25 C26 H26 119.9
C21 C26 H26 119.9
C2 C27 H27A 109.5
C2 C27 H27B 109.5
H27A C27 H27B 109.5
C2 C27 H27C 109.5
H27A C27 H27C 109.5
H27B C27 H27C 109.5
C22 C28 H28A 109.5
C22 C28 H28B 109.5
H28A C28 H28B 109.5
C22 C28 H28C 109.5
H28A C28 H28C 109.5
H28B C28 H28C 109.5

loop_
_geom_bond_atom_site_label_1
_geom_bond_atom_site_label_2
_geom_bond_distance
S1 C14 1.7732(14)
S1 C9 1.7743(14)
O1 C7 1.2300(15)
O2 C20 1.2289(15)
N1 C7 1.3445(17)
N1 C1 1.4244(16)
N1 H1N 0.861(16)
N2 C20 1.3448(17)
N2 C21 1.4259(17)
N2 H2N 0.856(16)
C1 C6 1.394(2)
C1 C2 1.396(2)
C2 C3 1.394(2)
C2 C27 1.499(2)
C3 C4 1.369(3)
C3 H3 0.9300
C4 C5 1.369(3)
C4 H4 0.9300
C5 C6 1.381(2)
C5 H5 0.9300
C6 H6 0.9300
C7 C8 1.5032(17)
C8 C13 1.387(2)
C8 C9 1.3976(18)
C9 C10 1.3953(19)
C10 C11 1.373(2)
C10 H10 0.9300
C11 C12 1.380(2)
C11 H11 0.9300
C12 C13 1.376(2)
C12 H12 0.9300
C13 H13 0.9300
C14 C19 1.391(2)
C14 C15 1.399(2)
C15 C16 1.3928(19)
C15 C20 1.5014(18)
C16 C17 1.382(2)
C16 H16 0.9300
C17 C18 1.366(3)
C17 H17 0.9300
C18 C19 1.382(3)
C18 H18 0.9300
C19 H19 0.9300
C21 C26 1.386(2)
C21 C22 1.387(2)
C22 C23 1.404(2)
C22 C28 1.493(3)
C23 C24 1.363(3)
C23 H23 0.9300
C24 C25 1.365(3)
C24 H24 0.9300
C25 C26 1.385(3)
C25 H25 0.9300
C26 H26 0.9300
C27 H27A 0.9600
C27 H27B 0.9600
C27 H27C 0.9600
C28 H28A 0.9600
C28 H28B 0.9600
C28 H28C 0.9600

loop_
_geom_hbond_atom_site_label_D
_geom_hbond_atom_site_label_H
_geom_hbond_atom_site_label_A
_geom_hbond_site_symmetry_A
_geom_hbond_distance_DH
_geom_hbond_distance_HA
_geom_hbond_distance_DA
_geom_hbond_angle_DHA
N1 H1N O2 . 0.861(16) 2.058(17) 2.8747(15) 158.1(15)
N2 H2N O1 4_575 0.856(16) 2.024(17) 2.8728(14) 170.6(15)

loop_
_geom_torsion_atom_site_label_1
_geom_torsion_atom_site_label_2
_geom_torsion_atom_site_label_3
_geom_torsion_atom_site_label_4
_geom_torsion
C7 N1 C1 C6 -36.53(19)
C7 N1 C1 C2 145.95(14)
C6 C1 C2 C3 0.2(2)
N1 C1 C2 C3 177.71(14)
C6 C1 C2 C27 179.92(15)
N1 C1 C2 C27 -2.6(2)
C1 C2 C3 C4 0.0(3)
C27 C2 C3 C4 -179.69(18)
C2 C3 C4 C5 0.1(3)
C3 C4 C5 C6 -0.5(3)
C4 C5 C6 C1 0.7(3)
C2 C1 C6 C5 -0.6(2)
N1 C1 C6 C5 -178.07(14)
C1 N1 C7 O1 -10.4(2)
C1 N1 C7 C8 172.55(12)
O1 C7 C8 C13 -45.41(17)
N1 C7 C8 C13 131.75(13)
O1 C7 C8 C9 133.77(14)
N1 C7 C8 C9 -49.07(18)
C13 C8 C9 C10 -1.2(2)
C7 C8 C9 C10 179.68(12)
C13 C8 C9 S1 173.71(10)
C7 C8 C9 S1 -5.44(18)
C14 S1 C9 C10 -48.92(12)
C14 S1 C9 C8 136.24(11)
C8 C9 C10 C11 -1.2(2)
S1 C9 C10 C11 -176.11(12)
C9 C10 C11 C12 1.9(3)
C10 C11 C12 C13 -0.3(3)
C11 C12 C13 C8 -2.1(3)
C9 C8 C13 C12 2.8(2)
C7 C8 C13 C12 -177.94(14)
C9 S1 C14 C19 143.53(12)
C9 S1 C14 C15 -39.00(13)
C19 C14 C15 C16 -0.5(2)
S1 C14 C15 C16 -177.92(10)
C19 C14 C15 C20 176.85(13)
S1 C14 C15 C20 -0.52(19)
C14 C15 C16 C17 1.1(2)
C20 C15 C16 C17 -176.48(13)
C15 C16 C17 C18 -0.6(2)
C16 C17 C18 C19 -0.4(3)
C17 C18 C19 C14 0.9(3)
C15 C14 C19 C18 -0.4(2)
S1 C14 C19 C18 177.26(15)
C21 N2 C20 O2 2.6(2)
C21 N2 C20 C15 -179.54(13)
C16 C15 C20 O2 128.45(14)
C14 C15 C20 O2 -48.97(19)
C16 C15 C20 N2 -49.40(16)
C14 C15 C20 N2 133.17(13)
C20 N2 C21 C26 122.49(15)
C20 N2 C21 C22 -62.50(19)
C26 C21 C22 C23 -2.6(2)
N2 C21 C22 C23 -177.47(13)
C26 C21 C22 C28 174.44(15)
N2 C21 C22 C28 -0.4(2)
C21 C22 C23 C24 2.5(2)
C28 C22 C23 C24 -174.56(17)
C22 C23 C24 C25 -0.8(3)
C23 C24 C25 C26 -0.9(3)
C24 C25 C26 C21 0.8(3)
C22 C21 C26 C25 1.1(2)
N2 C21 C26 C25 176.12(14)

loop_
_cod_related_entry_id
_cod_related_entry_database
_cod_related_entry_code
1 ChemSpider 30654389
